data_1540659
loop_
_publ_author_name
'Oh, Juwon'
'Mori, Hirotaka'
'Sung, Young Mo'
'Kim, Woojae'
'Osuka, Atsuhiro'
'Kim, Dongho'

_publ_section_title
;
 Switchable \p-electronic network of bis(\a-oligothienyl)-substituted
 hexaphyrins between helical versus rectangular circuit
;
_journal_issue 3
_journal_name_full 'Chem. Sci.'
_journal_page_first 2239
_journal_paper_doi 10.1039/C5SC04263A
_journal_volume 7
_journal_year 2016
_chemical_formula_moiety 'C70 H22 F20 N6 S4, C16 N, C16 H36 N, 0.55(C4 O), 0.9(O)'
_chemical_formula_sum 'C104.2 H58 F20 N8 O1.45 S4'
_chemical_formula_weight 1953.43
_chemical_name_systematic
; 
 ? 
;
_space_group_IT_number 15
_symmetry_cell_setting monoclinic
_symmetry_Int_Tables_number 15
_symmetry_space_group_name_Hall '-C 2yc'
_symmetry_space_group_name_H-M 'C 1 2/c 1'
_atom_sites_solution_hydrogens geom
_atom_sites_solution_primary direct
_atom_sites_solution_secondary difmap
_audit_creation_method SHELXL-97
_audit_update_record
;
2015-09-17 deposited with the CCDC.
2015-12-08 downloaded from the CCDC.
;
_cell_angle_alpha 90.00
_cell_angle_beta 119.716(8)
_cell_angle_gamma 90.00
_cell_formula_units_Z 8
_cell_length_a 56.36(2)
_cell_length_b 9.525(3)
_cell_length_c 42.145(18)
_cell_measurement_reflns_used 1901
_cell_measurement_temperature 93(2)
_cell_measurement_theta_max 65.8
_cell_measurement_theta_min 31.2
_cell_volume 19649(13)
_computing_structure_refinement 'SHELXL-97 (Sheldrick, 1997)'
_computing_structure_solution 'SHELXS-97 (Sheldrick, 1990)'
_diffrn_ambient_temperature 93(2)
_diffrn_detector_area_resol_mean 5.8140
_diffrn_measured_fraction_theta_full 0.983
_diffrn_measured_fraction_theta_max 0.983
_diffrn_measurement_device_type 'Rigaku XtaLAB P200'
_diffrn_measurement_method \w
_diffrn_radiation_monochromator graphite
_diffrn_radiation_source 'fine-focus sealed tube'
_diffrn_radiation_type CuK\a
_diffrn_radiation_wavelength 1.54187
_diffrn_reflns_av_R_equivalents 0.1141
_diffrn_reflns_av_sigmaI/netI 0.1029
_diffrn_reflns_limit_h_max 67
_diffrn_reflns_limit_h_min -67
_diffrn_reflns_limit_k_max 11
_diffrn_reflns_limit_k_min -11
_diffrn_reflns_limit_l_max 50
_diffrn_reflns_limit_l_min -50
_diffrn_reflns_number 65283
_diffrn_reflns_theta_full 68.15
_diffrn_reflns_theta_max 68.15
_diffrn_reflns_theta_min 6.56
_exptl_absorpt_coefficient_mu 1.663
_exptl_absorpt_correction_T_max 0.9675
_exptl_absorpt_correction_T_min 0.7321
_exptl_absorpt_correction_type multi-scan
_exptl_absorpt_process_details 'REQAB (Rigaku, 1998)'
_exptl_crystal_colour Green
_exptl_crystal_density_diffrn 1.337
_exptl_crystal_density_method 'not measured'
_exptl_crystal_description Prism
_exptl_crystal_F_000 8198
_exptl_crystal_recrystallization_method 'Re-crystallisation from solvent: dichloromethane, diethylether'
_exptl_crystal_size_max 0.20
_exptl_crystal_size_mid 0.02
_exptl_crystal_size_min 0.02
_refine_diff_density_max 1.687
_refine_diff_density_min -1.527
_refine_diff_density_rms 0.085
_refine_ls_extinction_method none
_refine_ls_goodness_of_fit_ref 1.066
_refine_ls_hydrogen_treatment constr
_refine_ls_matrix_type full
_refine_ls_number_parameters 1310
_refine_ls_number_reflns 17671
_refine_ls_number_restraints 167
_refine_ls_restrained_S_all 1.080
_refine_ls_R_factor_all 0.2087
_refine_ls_R_factor_gt 0.0988
_refine_ls_shift/su_max 0.002
_refine_ls_shift/su_mean 0.000
_refine_ls_structure_factor_coef Fsqd
_refine_ls_weighting_details 'calc w=1/[\s^2^(Fo^2^)+(0.1900P)^2^+0.0000P] where P=(Fo^2^+2Fc^2^)/3'
_refine_ls_weighting_scheme calc
_refine_ls_wR_factor_gt 0.2639
_refine_ls_wR_factor_ref 0.3403
_reflns_number_gt 7689
_reflns_number_total 17671
_reflns_threshold_expression >2sigma(I)
_cod_data_source_file c5sc04263a2.cif
_cod_data_source_block 0503hm
_cod_depositor_comments 'Adding full bibliography for 1540659.cif.'
_cod_original_sg_symbol_H-M 'C 2/c'
_cod_original_formula_sum 'C104.20 H58 F20 N8 O1.45 S4'
_cod_database_code 1540659

loop_
_symmetry_equiv_pos_as_xyz
'x, y, z'
'-x, y, -z+1/2'
'x+1/2, y+1/2, z'
'-x+1/2, y+1/2, -z+1/2'
'-x, -y, -z'
'x, -y, z-1/2'
'-x+1/2, -y+1/2, -z'
'x+1/2, -y+1/2, z-1/2'

loop_
_atom_site_label
_atom_site_type_symbol
_atom_site_fract_x
_atom_site_fract_y
_atom_site_fract_z
_atom_site_U_iso_or_equiv
_atom_site_adp_type
_atom_site_occupancy
_atom_site_symmetry_multiplicity
_atom_site_calc_flag
_atom_site_refinement_flags
_atom_site_disorder_assembly
_atom_site_disorder_group
F1 F 0.65771(8) 0.0857(4) 0.46474(10) 0.0708(11) Uani 1 1 d . . .
F2 F 0.64852(9) 0.0261(4) 0.39769(11) 0.0862(13) Uani 1 1 d . . .
F3 F 0.66275(10) 0.2109(5) 0.36082(11) 0.0896(14) Uani 1 1 d . . .
F4 F 0.68616(9) 0.4590(4) 0.39255(10) 0.0800(12) Uani 1 1 d . . .
F5 F 0.69519(8) 0.5223(4) 0.45938(9) 0.0633(10) Uani 1 1 d . . .
F6 F 0.77907(8) 0.6806(3) 0.58682(10) 0.0599(9) Uani 1 1 d . . .
F7 F 0.83235(9) 0.7408(4) 0.61993(13) 0.0790(12) Uani 1 1 d . . .
F8 F 0.86688(9) 0.6335(5) 0.68723(13) 0.0881(13) Uani 1 1 d . . .
F9 F 0.84725(8) 0.4620(5) 0.72057(11) 0.0782(12) Uani 1 1 d . . .
F10 F 0.79432(8) 0.3995(4) 0.68764(9) 0.0616(10) Uani 1 1 d . . .
F11 F 0.60002(10) 1.0112(5) 0.63064(13) 0.0906(13) Uani 1 1 d . . .
F12 F 0.56153(12) 1.0634(6) 0.64912(17) 0.124(2) Uani 1 1 d . . .
F13 F 0.56413(12) 0.9368(7) 0.70812(18) 0.139(2) Uani 1 1 d . . .
F14 F 0.60463(12) 0.7532(7) 0.74719(16) 0.124(2) Uani 1 1 d . . .
F15 F 0.64177(10) 0.6920(5) 0.72785(12) 0.0808(13) Uani 1 1 d . . .
F16 F 0.54394(11) 0.8305(5) 0.56542(13) 0.0992(15) Uani 1 1 d . . .
F17 F 0.51793(11) 0.8194(7) 0.60435(16) 0.128(2) Uani 1 1 d . . .
F18 F 0.51492(11) 0.5776(8) 0.63469(15) 0.136(2) Uani 1 1 d . . .
F19 F 0.53627(11) 0.3404(6) 0.62347(13) 0.1087(17) Uani 1 1 d . . .
F20 F 0.56259(9) 0.3510(4) 0.58529(11) 0.0733(11) Uani 1 1 d . . .
S1 S 0.58981(4) 0.24376(18) 0.40874(4) 0.0573(5) Uani 1 1 d . . .
S2 S 0.53327(7) 0.2012(4) 0.29237(9) 0.1276(9) Uani 1 1 d U . .
S3 S 0.79345(4) 0.71881(15) 0.74032(4) 0.0584(5) Uani 1 1 d . . .
S4 S 0.86097(5) 0.7411(3) 0.77861(11) 0.1537(16) Uani 1 1 d . . .
N1 N 0.58259(11) 0.5115(5) 0.51106(13) 0.0538(13) Uani 1 1 d . . .
N2 N 0.63265(11) 0.3464(5) 0.47604(14) 0.0507(13) Uani 1 1 d . . .
N3 N 0.71425(11) 0.4222(5) 0.56360(13) 0.0480(12) Uani 1 1 d . . .
N4 N 0.75299(11) 0.6267(5) 0.66685(13) 0.0496(13) Uani 1 1 d . . .
N5 N 0.68813(13) 0.7755(5) 0.67732(15) 0.0526(14) Uani 1 1 d . . .
N6 N 0.60267(13) 0.7142(5) 0.61267(15) 0.0592(14) Uani 1 1 d . . .
N7 N 0.77241(11) 0.4887(5) 0.89599(14) 0.0588(14) Uani 1 1 d D . .
N8 N 0.44749(15) 0.1477(6) 0.56432(18) 0.0826(19) Uani 1 1 d . . .
C1 C 0.65837(14) 0.3464(6) 0.50572(17) 0.0515(16) Uani 1 1 d . . .
C2 C 0.73348(13) 0.3533(6) 0.52885(16) 0.0478(15) Uani 1 1 d . . .
H2 H 0.7350 0.3185 0.5088 0.057 Uiso 1 1 calc R . .
C3 C 0.70860(13) 0.3709(6) 0.53038(16) 0.0465(15) Uani 1 1 d . . .
C4 C 0.74185(14) 0.4410(6) 0.58299(16) 0.0489(15) Uani 1 1 d . . .
C5 C 0.75495(13) 0.5008(6) 0.61839(15) 0.0465(15) Uani 1 1 d . . .
C6 C 0.74149(14) 0.5357(6) 0.63779(16) 0.0501(16) Uani 1 1 d . . .
C7 C 0.75431(14) 0.3963(6) 0.56176(16) 0.0487(15) Uani 1 1 d . . .
H7 H 0.7732 0.3968 0.5693 0.058 Uiso 1 1 calc R . .
C8 C 0.71505(13) 0.4903(6) 0.63122(16) 0.0483(15) Uani 1 1 d . . .
H8 H 0.7032 0.4257 0.6131 0.058 Uiso 1 1 calc R . .
C9 C 0.56456(15) 0.5257(6) 0.52378(18) 0.0561(17) Uani 1 1 d . . .
C10 C 0.71034(13) 0.5567(6) 0.65564(16) 0.0476(15) Uani 1 1 d . . .
H10 H 0.6947 0.5467 0.6584 0.057 Uiso 1 1 calc R . .
C11 C 0.63050(15) 0.3634(6) 0.52907(17) 0.0538(16) Uani 1 1 d . . .
H11 H 0.6230 0.3702 0.5448 0.065 Uiso 1 1 calc R . .
C12 C 0.73359(13) 0.6460(6) 0.67695(15) 0.0451(15) Uani 1 1 d . . .
C13 C 0.54358(14) 0.3871(7) 0.47476(19) 0.0564(17) Uani 1 1 d . . .
H13 H 0.5309 0.3291 0.4554 0.068 Uiso 1 1 calc R . .
C14 C 0.73689(14) 0.7443(6) 0.70411(16) 0.0478(15) Uani 1 1 d . . .
C15 C 0.53982(15) 0.4499(7) 0.50062(18) 0.0591(17) Uani 1 1 d . . .
H15 H 0.5240 0.4450 0.5031 0.071 Uiso 1 1 calc R . .
C16 C 0.57101(14) 0.4259(7) 0.48239(17) 0.0555(16) Uani 1 1 d . . .
C17 C 0.58644(14) 0.3745(6) 0.46614(17) 0.0519(16) Uani 1 1 d . . .
C18 C 0.61527(15) 0.3624(6) 0.48894(17) 0.0534(16) Uani 1 1 d . . .
C19 C 0.65698(15) 0.3530(6) 0.53914(17) 0.0522(16) Uani 1 1 d . . .
H19 H 0.6719 0.3503 0.5634 0.063 Uiso 1 1 calc R . .
C20 C 0.68177(14) 0.3395(6) 0.50200(16) 0.0494(15) Uani 1 1 d . . .
C21 C 0.71322(16) 0.7887(6) 0.70629(18) 0.0500(16) Uani 1 1 d . . .
C22 C 0.71186(17) 0.8491(6) 0.73707(18) 0.0574(18) Uani 1 1 d . . .
H22 H 0.7268 0.8709 0.7605 0.069 Uiso 1 1 calc R . .
C23 C 0.68466(16) 0.8686(6) 0.72565(18) 0.0567(18) Uani 1 1 d . . .
H23 H 0.6770 0.9063 0.7394 0.068 Uiso 1 1 calc R . .
C24 C 0.67013(16) 0.8197(6) 0.68811(18) 0.0563(18) Uani 1 1 d . . .
C25 C 0.64197(16) 0.8096(6) 0.66550(19) 0.0568(18) Uani 1 1 d . . .
C26 C 0.62924(16) 0.7519(6) 0.62943(18) 0.0567(17) Uani 1 1 d . . .
C27 C 0.64162(15) 0.7183(6) 0.60720(18) 0.0572(17) Uani 1 1 d . . .
H27 H 0.6600 0.7345 0.6132 0.069 Uiso 1 1 calc R . .
C28 C 0.62179(16) 0.6598(7) 0.57645(19) 0.0626(19) Uani 1 1 d . . .
H28 H 0.6234 0.6275 0.5563 0.075 Uiso 1 1 calc R . .
C29 C 0.59746(16) 0.6551(7) 0.57986(18) 0.0576(17) Uani 1 1 d . . .
C30 C 0.57182(15) 0.5948(7) 0.55688(17) 0.0536(16) Uani 1 1 d . . .
C31 C 0.57355(15) 0.3366(6) 0.42810(17) 0.0531(16) Uani 1 1 d . . .
C32 C 0.54695(15) 0.3667(7) 0.40149(18) 0.0611(18) Uani 1 1 d . . .
H32 H 0.5347 0.4195 0.4062 0.073 Uiso 1 1 calc R . .
C33 C 0.53974(15) 0.3119(7) 0.36693(18) 0.0632(18) Uani 1 1 d . . .
H33 H 0.5221 0.3216 0.3461 0.076 Uiso 1 1 calc R . .
C34 C 0.56065(15) 0.2437(7) 0.36648(18) 0.0621(18) Uani 1 1 d . . .
C35 C 0.5607(2) 0.1769(12) 0.3355(3) 0.1137(13) Uani 1 1 d U . .
C36 C 0.5839(2) 0.0734(11) 0.3379(3) 0.1146(12) Uani 1 1 d U . .
H36 H 0.6001 0.0386 0.3582 0.138 Uiso 1 1 calc R . .
C37 C 0.5712(2) 0.0483(12) 0.2959(3) 0.1199(11) Uani 1 1 d U . .
H37 H 0.5800 -0.0114 0.2869 0.144 Uiso 1 1 calc R . .
C38 C 0.5480(2) 0.1111(12) 0.2731(3) 0.1237(10) Uani 1 1 d U . .
H38 H 0.5402 0.1051 0.2473 0.148 Uiso 1 1 calc R . .
C39 C 0.67737(13) 0.3069(7) 0.46526(16) 0.0510(16) Uani 1 1 d . . .
C40 C 0.68391(14) 0.3969(6) 0.44537(16) 0.0522(16) Uani 1 1 d . . .
C41 C 0.67960(15) 0.3662(8) 0.41079(17) 0.0624(18) Uani 1 1 d . . .
C42 C 0.66738(16) 0.2419(8) 0.39504(18) 0.0646(19) Uani 1 1 d . . .
C43 C 0.66011(15) 0.1513(7) 0.41298(19) 0.0636(19) Uani 1 1 d . . .
C44 C 0.66464(14) 0.1818(7) 0.44732(18) 0.0581(17) Uani 1 1 d . . .
C45 C 0.78474(13) 0.5357(6) 0.63581(16) 0.0479(15) Uani 1 1 d . . .
C46 C 0.79562(14) 0.6222(6) 0.61974(17) 0.0489(15) Uani 1 1 d . . .
C47 C 0.82271(16) 0.6541(7) 0.6366(2) 0.0613(18) Uani 1 1 d . . .
C48 C 0.83997(15) 0.6020(8) 0.6707(2) 0.0650(19) Uani 1 1 d . . .
C49 C 0.83005(16) 0.5170(7) 0.6873(2) 0.0602(18) Uani 1 1 d . . .
C50 C 0.80264(15) 0.4847(7) 0.66998(17) 0.0531(16) Uani 1 1 d . . .
C51 C 0.76297(14) 0.8039(6) 0.72807(15) 0.0486(16) Uani 1 1 d . . .
C52 C 0.76877(17) 0.9329(7) 0.74621(19) 0.0623(19) Uani 1 1 d . . .
H52 H 0.7549 0.9965 0.7437 0.075 Uiso 1 1 calc R . .
C53 C 0.79616(17) 0.9597(7) 0.76806(18) 0.0624(19) Uani 1 1 d . . .
H53 H 0.8031 1.0448 0.7813 0.075 Uiso 1 1 calc R . .
C54 C 0.81275(16) 0.8504(6) 0.76897(17) 0.0570(18) Uani 1 1 d . . .
C55 C 0.84222(17) 0.8504(7) 0.7894(2) 0.072(2) Uani 1 1 d . . .
C56 C 0.8588(2) 0.9350(8) 0.8177(2) 0.082(3) Uani 1 1 d . . .
H56 H 0.8521 1.0013 0.8282 0.099 Uiso 1 1 calc R . .
C57 C 0.8859(3) 0.9157(10) 0.8295(3) 0.133(5) Uani 1 1 d . . .
H57 H 0.8998 0.9712 0.8482 0.160 Uiso 1 1 calc R . .
C58 C 0.8909(2) 0.8141(13) 0.8130(4) 0.176(7) Uani 1 1 d . . .
H58 H 0.9087 0.7839 0.8190 0.212 Uiso 1 1 calc R . .
C59 C 0.62280(16) 0.8488(8) 0.6786(2) 0.0655(19) Uani 1 1 d . . .
C60 C 0.60136(18) 0.9423(9) 0.6593(2) 0.077(2) Uani 1 1 d . . .
C61 C 0.58209(19) 0.9701(11) 0.6697(3) 0.095(3) Uani 1 1 d . . .
C62 C 0.5832(2) 0.9081(13) 0.6988(3) 0.101(3) Uani 1 1 d . . .
C63 C 0.6039(2) 0.8156(11) 0.7184(2) 0.088(3) Uani 1 1 d . . .
C64 C 0.62259(18) 0.7890(8) 0.7081(2) 0.073(2) Uani 1 1 d . . .
C65 C 0.55330(14) 0.5885(8) 0.57280(18) 0.0590(17) Uani 1 1 d . . .
C66 C 0.54173(16) 0.7061(9) 0.5785(2) 0.073(2) Uani 1 1 d . . .
C67 C 0.52862(17) 0.7033(11) 0.5986(2) 0.087(3) Uani 1 1 d . . .
C68 C 0.52694(18) 0.5789(14) 0.6138(2) 0.092(3) Uani 1 1 d . . .
C69 C 0.53808(17) 0.4634(11) 0.6084(2) 0.082(2) Uani 1 1 d . . .
C70 C 0.55084(14) 0.4680(8) 0.58835(18) 0.0633(18) Uani 1 1 d . . .
C71 C 0.78658(15) 0.5965(7) 0.88374(18) 0.0598(18) Uani 1 1 d . . .
C72 C 0.78792(17) 0.5476(8) 0.8503(2) 0.075(2) Uani 1 1 d . . .
C73 C 0.8032(2) 0.6548(8) 0.8400(2) 0.082(2) Uani 1 1 d . . .
C74 C 0.8344(2) 0.6607(10) 0.8687(2) 0.095(3) Uani 1 1 d . . .
C75 C 0.77067(16) 0.5556(7) 0.92752(19) 0.068(2) Uani 1 1 d D . .
C76 C 0.75662(17) 0.4641(9) 0.9435(2) 0.082(2) Uani 1 1 d D B .
C77 C 0.7714(3) 0.4685(9) 0.9853(3) 0.124(4) Uani 1 1 d D . .
C79 C 0.74428(15) 0.4461(8) 0.8657(2) 0.076(2) Uani 1 1 d D A .
C80 C 0.72433(14) 0.5677(9) 0.84831(19) 0.077(2) Uani 1 1 d D . .
C83 C 0.78851(16) 0.3512(7) 0.9075(2) 0.073(2) Uani 1 1 d . . .
C84 C 0.81846(16) 0.3702(7) 0.9374(2) 0.0674(19) Uani 1 1 d U C .
C85 C 0.82988(17) 0.2283(8) 0.9557(2) 0.077(2) Uani 1 1 d DU . .
C87 C 0.46604(19) 0.2209(8) 0.5535(2) 0.081(2) Uani 1 1 d . . .
H87 H 0.4755 0.2978 0.5712 0.097 Uiso 1 1 calc R . .
H87A H 0.4546 0.2643 0.5292 0.097 Uiso 1 1 calc R . .
C88 C 0.48745(19) 0.1296(9) 0.5518(3) 0.090(3) Uani 1 1 d . . .
H88 H 0.4788 0.0418 0.5385 0.108 Uiso 1 1 calc R . .
H88A H 0.5017 0.1043 0.5769 0.108 Uiso 1 1 calc R . .
C89 C 0.50056(17) 0.2063(8) 0.5325(2) 0.076(2) Uani 1 1 d . . .
H89 H 0.4867 0.2194 0.5065 0.092 Uiso 1 1 calc R . .
H89A H 0.5066 0.3006 0.5436 0.092 Uiso 1 1 calc R . .
C90 C 0.52468(18) 0.1291(8) 0.5349(2) 0.083(2) Uani 1 1 d . . .
H90 H 0.5323 0.1827 0.5222 0.125 Uiso 1 1 calc R . .
H90A H 0.5188 0.0365 0.5235 0.125 Uiso 1 1 calc R . .
H90B H 0.5387 0.1177 0.5606 0.125 Uiso 1 1 calc R . .
C91 C 0.4301(3) 0.0346(9) 0.5366(3) 0.113(3) Uani 1 1 d . . .
H91 H 0.4418 -0.0477 0.5397 0.136 Uiso 1 1 calc R . .
H91A H 0.4156 0.0039 0.5418 0.136 Uiso 1 1 calc R . .
C92 C 0.4168(4) 0.0840(13) 0.4969(3) 0.184(7) Uani 1 1 d . . .
H92 H 0.4310 0.1087 0.4908 0.221 Uiso 1 1 calc R . .
H92A H 0.4056 0.1687 0.4937 0.221 Uiso 1 1 calc R . .
C93 C 0.3984(4) -0.0344(15) 0.4712(4) 0.198(8) Uani 1 1 d . . .
H93 H 0.3985 -0.1131 0.4867 0.237 Uiso 1 1 calc R . .
H93A H 0.3794 0.0015 0.4577 0.237 Uiso 1 1 calc R . .
C94 C 0.4043(3) -0.0829(14) 0.4485(4) 0.150(5) Uani 1 1 d . . .
H94 H 0.3911 -0.1565 0.4341 0.225 Uiso 1 1 calc R . .
H94A H 0.4227 -0.1227 0.4612 0.225 Uiso 1 1 calc R . .
H94B H 0.4035 -0.0077 0.4321 0.225 Uiso 1 1 calc R . .
C95 C 0.42903(17) 0.2587(8) 0.5662(2) 0.075(2) Uani 1 1 d . . .
H95 H 0.4407 0.3349 0.5824 0.089 Uiso 1 1 calc R . .
H95A H 0.4180 0.2992 0.5414 0.089 Uiso 1 1 calc R . .
C96 C 0.4099(2) 0.2135(8) 0.5794(2) 0.086(2) Uani 1 1 d . . .
H96 H 0.4201 0.1613 0.6026 0.104 Uiso 1 1 calc R . .
H96A H 0.3957 0.1507 0.5612 0.104 Uiso 1 1 calc R . .
C97 C 0.3966(2) 0.3433(9) 0.5851(3) 0.093(3) Uani 1 1 d . . .
H97 H 0.4110 0.4028 0.6043 0.111 Uiso 1 1 calc R . .
H97A H 0.3877 0.3986 0.5622 0.111 Uiso 1 1 calc R . .
C98 C 0.37549(19) 0.3064(10) 0.5962(3) 0.096(3) Uani 1 1 d . . .
H98 H 0.3676 0.3928 0.5996 0.144 Uiso 1 1 calc R . .
H98A H 0.3843 0.2533 0.6191 0.144 Uiso 1 1 calc R . .
H98B H 0.3610 0.2492 0.5770 0.144 Uiso 1 1 calc R . .
C99 C 0.4638(2) 0.0720(11) 0.6003(3) 0.107(3) Uani 1 1 d . . .
H99 H 0.4756 0.0015 0.5977 0.128 Uiso 1 1 calc R . .
H99A H 0.4510 0.0209 0.6058 0.128 Uiso 1 1 calc R . .
C100 C 0.4814(2) 0.1667(12) 0.6321(3) 0.113(3) Uani 1 1 d U . .
H100 H 0.4696 0.2357 0.6353 0.136 Uiso 1 1 calc R . .
H101 H 0.4941 0.2194 0.6266 0.136 Uiso 1 1 calc R . .
C101 C 0.4982(3) 0.0844(15) 0.6683(3) 0.141(4) Uani 1 1 d U . .
H102 H 0.4857 0.0402 0.6755 0.169 Uiso 1 1 calc R . .
H103 H 0.5087 0.0090 0.6646 0.169 Uiso 1 1 calc R . .
C102 C 0.5174(3) 0.1806(19) 0.6979(4) 0.191(6) Uani 1 1 d U . .
H104 H 0.5279 0.1272 0.7206 0.286 Uiso 1 1 calc R . .
H105 H 0.5070 0.2545 0.7017 0.286 Uiso 1 1 calc R . .
H106 H 0.5300 0.2232 0.6909 0.286 Uiso 1 1 calc R . .
C81 C 0.6961(3) 0.4758(17) 0.8224(4) 0.054(5) Uani 0.48(2) 1 d PD A 1
C82 C 0.6755(3) 0.5851(17) 0.7990(4) 0.076(7) Uani 0.48(2) 1 d PD A 1
C81A C 0.6980(3) 0.5564(18) 0.8111(4) 0.073(6) Uani 0.52(2) 1 d PD A 2
C82A C 0.6816(5) 0.4346(19) 0.8144(7) 0.092(8) Uani 0.52(2) 1 d PD A 2
C78 C 0.7652(4) 0.3415(14) 1.0017(4) 0.088(8) Uani 0.54(3) 1 d PD B 1
C78A C 0.7940(5) 0.371(3) 1.0081(7) 0.141(13) Uani 0.46(3) 1 d PD B 2
C86 C 0.8572(3) 0.2427(15) 0.9900(3) 0.096(6) Uani 0.62(2) 1 d PDU C 1
C86A C 0.8253(5) 0.2033(16) 0.9870(6) 0.085(10) Uani 0.38(2) 1 d PD C 2
C103 C 0.1003(10) 0.007(9) 0.3143(18) 0.52(5) Uani 0.550(15) 1 d PDU D 1
C104 C 0.0744(4) 0.092(2) 0.3054(6) 0.126(8) Uani 0.550(15) 1 d PDU D 1
O1 O 0.0584(5) 0.077(3) 0.2675(6) 0.246(12) Uani 0.550(15) 1 d PDU D 1
C105 C 0.0729(10) -0.005(5) 0.2542(12) 0.28(2) Uani 0.550(15) 1 d PDU D 1
C106 C 0.0974(11) 0.086(7) 0.2626(19) 0.37(3) Uani 0.550(15) 1 d PDU D 1
O2 O 0.0491(5) 0.174(4) 0.3099(5) 0.231(16) Uani 0.450(15) 1 d P D 2
O3 O 0.0564(11) -0.038(4) 0.2131(7) 0.41(4) Uani 0.450(15) 1 d P D 2

loop_
_atom_site_aniso_label
_atom_site_aniso_U_11
_atom_site_aniso_U_22
_atom_site_aniso_U_33
_atom_site_aniso_U_23
_atom_site_aniso_U_13
_atom_site_aniso_U_12
F1 0.087(3) 0.059(2) 0.077(3) -0.0092(19) 0.049(2) -0.013(2)
F2 0.104(3) 0.072(3) 0.085(3) -0.041(2) 0.048(3) -0.018(2)
F3 0.125(4) 0.096(3) 0.059(2) -0.015(2) 0.054(3) 0.010(3)
F4 0.110(3) 0.081(3) 0.065(2) 0.010(2) 0.056(3) 0.005(2)
F5 0.077(3) 0.055(2) 0.057(2) -0.0018(17) 0.032(2) -0.0090(19)
F6 0.078(3) 0.049(2) 0.065(2) 0.0050(17) 0.044(2) 0.0038(18)
F7 0.077(3) 0.066(2) 0.113(3) -0.002(2) 0.062(3) -0.007(2)
F8 0.062(3) 0.088(3) 0.109(3) -0.018(3) 0.038(3) -0.012(2)
F9 0.067(3) 0.091(3) 0.057(2) -0.006(2) 0.016(2) 0.008(2)
F10 0.073(3) 0.058(2) 0.050(2) 0.0035(16) 0.028(2) 0.0004(18)
F11 0.107(4) 0.075(3) 0.096(3) -0.004(2) 0.055(3) 0.018(3)
F12 0.097(4) 0.119(4) 0.154(5) -0.044(4) 0.061(4) 0.013(4)
F13 0.108(4) 0.183(6) 0.170(5) -0.057(5) 0.103(4) -0.019(4)
F14 0.140(5) 0.158(5) 0.135(4) -0.027(4) 0.114(4) -0.043(4)
F15 0.104(4) 0.083(3) 0.083(3) -0.008(2) 0.067(3) -0.025(3)
F16 0.120(4) 0.075(3) 0.093(3) 0.006(3) 0.045(3) 0.029(3)
F17 0.096(4) 0.153(5) 0.130(4) -0.028(4) 0.051(3) 0.048(4)
F18 0.084(4) 0.238(7) 0.118(4) -0.016(4) 0.075(3) 0.002(4)
F19 0.110(4) 0.145(5) 0.092(3) 0.020(3) 0.066(3) -0.023(3)
F20 0.079(3) 0.067(3) 0.080(3) 0.014(2) 0.044(2) 0.001(2)
S1 0.0606(11) 0.0622(10) 0.0509(9) -0.0045(7) 0.0289(9) -0.0037(8)
S2 0.1281(11) 0.1325(11) 0.1218(11) -0.0054(7) 0.0615(8) 0.0036(7)
S3 0.0763(13) 0.0373(8) 0.0508(9) -0.0031(7) 0.0234(9) -0.0028(8)
S4 0.0689(16) 0.0947(18) 0.206(3) -0.068(2) -0.0009(19) 0.0147(14)
N1 0.064(4) 0.055(3) 0.051(3) 0.002(3) 0.035(3) 0.000(3)
N2 0.057(4) 0.049(3) 0.052(3) -0.006(2) 0.032(3) -0.008(2)
N3 0.056(4) 0.049(3) 0.040(3) -0.008(2) 0.025(3) -0.003(2)
N4 0.077(4) 0.034(3) 0.049(3) -0.001(2) 0.039(3) 0.001(2)
N5 0.080(4) 0.039(3) 0.059(3) -0.001(2) 0.049(4) -0.004(3)
N6 0.077(4) 0.048(3) 0.066(4) -0.001(3) 0.046(3) 0.001(3)
N7 0.063(4) 0.049(3) 0.069(4) -0.006(3) 0.036(3) -0.005(3)
N8 0.114(6) 0.056(4) 0.098(5) 0.020(3) 0.069(5) 0.011(4)
C1 0.057(5) 0.048(4) 0.052(4) -0.005(3) 0.029(4) -0.006(3)
C2 0.068(5) 0.038(3) 0.045(4) 0.000(3) 0.033(4) -0.002(3)
C3 0.059(4) 0.040(3) 0.047(4) 0.000(3) 0.031(3) -0.003(3)
C4 0.063(5) 0.040(3) 0.045(4) 0.001(3) 0.028(4) 0.004(3)
C5 0.065(5) 0.034(3) 0.044(3) -0.003(2) 0.030(3) 0.001(3)
C6 0.071(5) 0.037(3) 0.045(3) 0.002(3) 0.031(3) -0.003(3)
C7 0.062(4) 0.043(3) 0.049(4) -0.002(3) 0.035(4) 0.000(3)
C8 0.063(4) 0.040(3) 0.048(3) -0.003(3) 0.032(3) -0.006(3)
C9 0.068(5) 0.048(4) 0.064(4) 0.004(3) 0.041(4) 0.003(3)
C10 0.065(4) 0.038(3) 0.053(4) -0.002(3) 0.040(3) -0.001(3)
C11 0.067(5) 0.051(4) 0.054(4) -0.002(3) 0.039(4) -0.010(3)
C12 0.068(4) 0.033(3) 0.043(3) 0.000(2) 0.034(3) -0.003(3)
C13 0.050(4) 0.055(4) 0.068(4) 0.010(3) 0.032(4) 0.007(3)
C14 0.074(5) 0.036(3) 0.045(3) -0.003(3) 0.038(4) -0.007(3)
C15 0.061(5) 0.064(4) 0.061(4) 0.011(3) 0.037(4) 0.005(4)
C16 0.063(5) 0.052(4) 0.055(4) 0.004(3) 0.032(4) -0.002(3)
C17 0.057(5) 0.046(4) 0.055(4) 0.004(3) 0.030(4) -0.002(3)
C18 0.067(5) 0.046(4) 0.054(4) -0.002(3) 0.036(4) -0.012(3)
C19 0.061(5) 0.046(3) 0.056(4) -0.006(3) 0.033(4) -0.008(3)
C20 0.057(4) 0.043(3) 0.051(4) -0.005(3) 0.029(4) -0.004(3)
C21 0.079(5) 0.032(3) 0.055(4) -0.003(3) 0.046(4) -0.009(3)
C22 0.088(6) 0.042(3) 0.056(4) -0.010(3) 0.047(4) -0.019(3)
C23 0.082(5) 0.050(4) 0.065(4) -0.013(3) 0.057(4) -0.018(3)
C24 0.085(6) 0.042(3) 0.059(4) -0.011(3) 0.049(4) -0.012(3)
C25 0.083(6) 0.046(4) 0.063(4) -0.013(3) 0.052(4) -0.011(3)
C26 0.079(5) 0.046(4) 0.065(4) -0.002(3) 0.050(4) -0.002(3)
C27 0.075(5) 0.050(4) 0.058(4) -0.006(3) 0.042(4) -0.014(3)
C28 0.088(6) 0.053(4) 0.067(5) -0.008(3) 0.055(5) -0.008(4)
C29 0.081(5) 0.052(4) 0.057(4) 0.005(3) 0.047(4) 0.004(4)
C30 0.067(5) 0.051(4) 0.054(4) 0.005(3) 0.038(4) 0.004(3)
C31 0.070(5) 0.044(3) 0.047(4) -0.001(3) 0.030(4) -0.005(3)
C32 0.056(5) 0.065(4) 0.057(4) 0.000(3) 0.025(4) 0.008(3)
C33 0.058(5) 0.073(5) 0.052(4) -0.005(3) 0.022(4) 0.003(4)
C34 0.059(5) 0.075(5) 0.049(4) -0.014(3) 0.025(4) -0.008(4)
C35 0.1146(14) 0.1155(14) 0.1131(14) -0.0016(8) 0.0579(9) 0.0013(8)
C36 0.1159(13) 0.1171(13) 0.1138(13) -0.0026(7) 0.0592(8) 0.0021(7)
C37 0.1203(12) 0.1216(12) 0.1183(12) -0.0026(7) 0.0595(8) 0.0023(7)
C38 0.1240(12) 0.1263(12) 0.1210(12) -0.0033(7) 0.0610(8) 0.0026(7)
C39 0.057(4) 0.056(4) 0.048(4) -0.006(3) 0.032(3) -0.005(3)
C40 0.065(5) 0.051(4) 0.040(3) -0.006(3) 0.026(3) 0.003(3)
C41 0.077(5) 0.067(5) 0.049(4) 0.009(3) 0.036(4) 0.009(4)
C42 0.080(5) 0.069(5) 0.047(4) -0.007(3) 0.034(4) 0.013(4)
C43 0.075(5) 0.059(4) 0.062(4) -0.023(4) 0.039(4) -0.002(4)
C44 0.062(5) 0.057(4) 0.058(4) -0.007(3) 0.032(4) -0.002(3)
C45 0.051(4) 0.042(3) 0.050(4) -0.009(3) 0.024(3) 0.000(3)
C46 0.058(5) 0.039(3) 0.052(4) -0.001(3) 0.029(4) 0.000(3)
C47 0.069(5) 0.047(4) 0.086(5) -0.009(4) 0.053(5) -0.006(4)
C48 0.046(5) 0.064(4) 0.076(5) -0.023(4) 0.023(4) -0.004(4)
C49 0.067(5) 0.051(4) 0.065(5) -0.009(3) 0.035(4) 0.007(4)
C50 0.064(5) 0.051(4) 0.048(4) -0.003(3) 0.031(4) 0.005(3)
C51 0.069(5) 0.044(3) 0.043(3) -0.003(3) 0.035(3) -0.009(3)
C52 0.090(6) 0.045(4) 0.076(5) -0.016(3) 0.060(5) -0.014(4)
C53 0.087(6) 0.050(4) 0.059(4) -0.014(3) 0.044(4) -0.025(4)
C54 0.084(6) 0.040(4) 0.046(4) 0.002(3) 0.031(4) -0.011(3)
C55 0.080(6) 0.040(4) 0.065(5) 0.005(3) 0.013(4) 0.001(4)
C56 0.109(8) 0.055(4) 0.057(5) -0.008(4) 0.020(5) -0.021(5)
C57 0.132(11) 0.054(6) 0.110(8) -0.005(5) -0.019(7) 0.008(6)
C58 0.068(7) 0.090(8) 0.241(15) -0.034(9) -0.022(8) 0.013(6)
C59 0.078(6) 0.065(4) 0.073(5) -0.022(4) 0.052(4) -0.017(4)
C60 0.084(6) 0.073(5) 0.088(6) -0.021(5) 0.052(5) -0.002(5)
C61 0.072(6) 0.106(7) 0.106(7) -0.039(6) 0.043(6) -0.007(5)
C62 0.095(8) 0.132(9) 0.114(8) -0.045(7) 0.081(7) -0.026(7)
C63 0.087(7) 0.121(8) 0.082(6) -0.020(5) 0.061(6) -0.026(6)
C64 0.087(6) 0.068(5) 0.087(6) -0.014(4) 0.060(5) -0.015(4)
C65 0.051(4) 0.071(5) 0.054(4) 0.005(3) 0.026(4) 0.010(3)
C66 0.068(5) 0.080(6) 0.066(5) 0.005(4) 0.030(4) 0.017(4)
C67 0.060(5) 0.120(8) 0.073(5) -0.021(5) 0.026(5) 0.031(5)
C68 0.066(6) 0.145(9) 0.075(6) 0.005(6) 0.042(5) 0.016(6)
C69 0.067(6) 0.112(7) 0.074(5) 0.008(5) 0.040(5) -0.008(5)
C70 0.057(5) 0.086(5) 0.052(4) 0.010(4) 0.031(4) 0.001(4)
C71 0.081(5) 0.051(4) 0.067(4) -0.003(3) 0.052(4) -0.004(3)
C72 0.096(6) 0.078(5) 0.074(5) -0.016(4) 0.060(5) -0.002(4)
C73 0.117(8) 0.077(5) 0.078(5) -0.004(4) 0.069(6) -0.005(5)
C74 0.123(8) 0.101(6) 0.099(6) -0.031(5) 0.084(7) -0.039(6)
C75 0.085(5) 0.066(4) 0.076(5) -0.019(4) 0.058(4) -0.021(4)
C76 0.083(6) 0.090(6) 0.084(6) 0.025(4) 0.050(5) -0.004(4)
C77 0.217(13) 0.065(6) 0.146(9) 0.005(6) 0.134(10) -0.038(7)
C79 0.069(5) 0.072(5) 0.081(5) -0.028(4) 0.032(5) -0.007(4)
C80 0.066(5) 0.095(6) 0.066(5) -0.005(4) 0.030(4) 0.002(4)
C83 0.069(5) 0.041(4) 0.107(6) 0.006(4) 0.042(5) 0.006(3)
C84 0.071(5) 0.059(4) 0.071(4) 0.003(3) 0.034(4) 0.004(3)
C85 0.091(6) 0.066(4) 0.079(5) 0.008(4) 0.047(5) 0.011(4)
C87 0.108(7) 0.064(5) 0.088(6) 0.009(4) 0.062(5) -0.003(5)
C88 0.106(7) 0.067(5) 0.104(6) 0.015(4) 0.058(6) 0.010(5)
C89 0.086(6) 0.059(4) 0.077(5) 0.006(4) 0.035(5) -0.007(4)
C90 0.091(6) 0.058(5) 0.099(6) 0.006(4) 0.046(5) 0.007(4)
C91 0.175(10) 0.060(5) 0.144(9) -0.014(5) 0.110(8) -0.029(6)
C92 0.33(2) 0.134(10) 0.112(9) -0.045(7) 0.122(11) -0.139(12)
C93 0.30(2) 0.152(12) 0.230(15) -0.127(12) 0.196(16) -0.161(13)
C94 0.164(12) 0.149(11) 0.199(13) -0.074(10) 0.137(11) -0.073(9)
C95 0.095(6) 0.059(4) 0.087(5) 0.005(4) 0.058(5) -0.002(4)
C96 0.117(7) 0.058(5) 0.103(6) 0.011(4) 0.068(6) 0.001(5)
C97 0.117(8) 0.087(6) 0.100(6) 0.020(5) 0.074(6) 0.011(5)
C98 0.104(7) 0.098(6) 0.112(7) 0.013(5) 0.074(6) 0.008(5)
C99 0.137(9) 0.096(7) 0.121(8) 0.045(6) 0.089(8) 0.034(7)
C100 0.110(7) 0.126(7) 0.105(7) 0.057(6) 0.055(6) 0.024(6)
C101 0.139(9) 0.153(9) 0.124(8) 0.071(7) 0.059(7) 0.039(7)
C102 0.175(12) 0.207(13) 0.153(11) 0.056(10) 0.053(9) 0.031(10)
C81 0.086(15) 0.035(11) 0.060(10) 0.006(8) 0.050(11) -0.003(9)
C82 0.059(13) 0.094(13) 0.058(10) 0.015(8) 0.016(9) 0.039(10)
C81A 0.093(15) 0.059(11) 0.048(10) -0.003(8) 0.021(10) 0.002(10)
C82A 0.121(19) 0.061(11) 0.124(16) -0.015(10) 0.085(15) -0.049(11)
C78 0.127(18) 0.077(11) 0.067(10) 0.001(7) 0.053(10) -0.017(9)
C78A 0.11(2) 0.16(3) 0.15(2) 0.05(2) 0.064(18) -0.004(18)
C86 0.107(11) 0.093(9) 0.077(9) -0.014(7) 0.037(8) 0.024(8)
C86A 0.17(3) 0.014(8) 0.111(18) -0.003(9) 0.096(18) 0.000(10)
C103 0.52(6) 0.51(6) 0.51(6) -0.01(2) 0.26(3) -0.01(2)
C104 0.113(14) 0.131(14) 0.106(12) -0.048(10) 0.032(10) 0.007(11)
O1 0.279(19) 0.206(17) 0.261(19) 0.046(14) 0.139(15) 0.088(14)
C105 0.29(3) 0.27(3) 0.29(3) -0.018(19) 0.15(2) 0.022(19)
C106 0.36(4) 0.35(4) 0.38(4) -0.03(2) 0.16(2) 0.02(2)
O2 0.150(19) 0.44(5) 0.108(14) 0.04(2) 0.067(13) 0.07(2)
O3 0.64(8) 0.27(4) 0.13(2) -0.01(2) 0.05(3) 0.25(5)

loop_
_atom_type_symbol
_atom_type_description
_atom_type_scat_dispersion_real
_atom_type_scat_dispersion_imag
_atom_type_scat_source
C C 0.0181 0.0091 'International Tables Vol C Tables 4.2.6.8 and 6.1.1.4'
H H 0.0000 0.0000 'International Tables Vol C Tables 4.2.6.8 and 6.1.1.4'
F F 0.0727 0.0534 'International Tables Vol C Tables 4.2.6.8 and 6.1.1.4'
S S 0.3331 0.5567 'International Tables Vol C Tables 4.2.6.8 and 6.1.1.4'
Cl Cl 0.3639 0.7018 'International Tables Vol C Tables 4.2.6.8 and 6.1.1.4'
N N 0.0311 0.0180 'International Tables Vol C Tables 4.2.6.8 and 6.1.1.4'
O O 0.0492 0.0322 'International Tables Vol C Tables 4.2.6.8 and 6.1.1.4'

loop_
_geom_angle_atom_site_label_1
_geom_angle_atom_site_label_2
_geom_angle_atom_site_label_3
_geom_angle
C34 S1 C31 91.7(3)
C38 S2 C35 92.5(6)
C54 S3 C51 93.3(3)
C55 S4 C58 90.4(6)
C16 N1 C9 106.9(6)
C18 N2 C1 106.5(5)
C4 N3 C3 106.2(5)
C12 N4 C6 105.4(5)
C21 N5 C24 106.9(5)
C26 N6 C29 105.2(5)
C79 N7 C75 110.7(5)
C79 N7 C83 104.3(5)
C75 N7 C83 111.5(5)
C79 N7 C71 113.3(5)
C75 N7 C71 106.4(5)
C83 N7 C71 110.7(5)
C87 N8 C99 111.0(7)
C87 N8 C95 107.0(5)
C99 N8 C95 111.9(6)
C87 N8 C91 111.9(6)
C99 N8 C91 105.7(7)
C95 N8 C91 109.5(7)
N2 C1 C20 121.8(5)
N2 C1 C19 110.2(6)
C20 C1 C19 128.0(6)
C7 C2 C3 106.6(5)
C7 C2 H2 126.7
C3 C2 H2 126.7
N3 C3 C20 123.3(6)
N3 C3 C2 110.5(5)
C20 C3 C2 126.2(5)
N3 C4 C5 121.9(5)
N3 C4 C7 110.4(5)
C5 C4 C7 127.6(6)
C6 C5 C4 124.0(6)
C6 C5 C45 117.4(5)
C4 C5 C45 118.6(5)
N4 C6 C5 121.1(6)
N4 C6 C8 110.3(5)
C5 C6 C8 128.6(5)
C2 C7 C4 106.3(6)
C2 C7 H7 126.9
C4 C7 H7 126.9
C10 C8 C6 106.9(5)
C10 C8 H8 126.6
C6 C8 H8 126.6
N1 C9 C30 121.7(6)
N1 C9 C15 110.0(6)
C30 C9 C15 128.0(6)
C8 C10 C12 106.9(5)
C8 C10 H10 126.5
C12 C10 H10 126.5
C19 C11 C18 106.7(6)
C19 C11 H11 126.6
C18 C11 H11 126.6
N4 C12 C14 122.3(6)
N4 C12 C10 110.3(5)
C14 C12 C10 127.4(6)
C15 C13 C16 106.4(6)
C15 C13 H13 126.8
C16 C13 H13 126.8
C12 C14 C51 120.8(6)
C12 C14 C21 119.2(6)
C51 C14 C21 119.9(5)
C13 C15 C9 106.4(6)
C13 C15 H15 126.8
C9 C15 H15 126.8
N1 C16 C17 120.2(6)
N1 C16 C13 110.1(6)
C17 C16 C13 129.4(6)
C18 C17 C16 117.7(6)
C18 C17 C31 120.5(6)
C16 C17 C31 121.8(6)
N2 C18 C17 123.6(6)
N2 C18 C11 109.9(6)
C17 C18 C11 126.6(6)
C11 C19 C1 106.5(6)
C11 C19 H19 126.7
C1 C19 H19 126.7
C1 C20 C3 124.3(5)
C1 C20 C39 116.7(6)
C3 C20 C39 118.9(5)
N5 C21 C14 120.4(5)
N5 C21 C22 110.6(6)
C14 C21 C22 129.1(7)
C23 C22 C21 106.5(6)
C23 C22 H22 126.8
C21 C22 H22 126.8
C22 C23 C24 105.5(5)
C22 C23 H23 127.2
C24 C23 H23 127.2
N5 C24 C25 122.2(6)
N5 C24 C23 110.5(7)
C25 C24 C23 127.2(6)
C24 C25 C26 123.7(6)
C24 C25 C59 121.4(6)
C26 C25 C59 114.7(7)
N6 C26 C25 120.0(6)
N6 C26 C27 111.5(6)
C25 C26 C27 128.4(7)
C28 C27 C26 106.1(6)
C28 C27 H27 126.9
C26 C27 H27 126.9
C27 C28 C29 107.0(6)
C27 C28 H28 126.5
C29 C28 H28 126.5
N6 C29 C30 119.5(6)
N6 C29 C28 110.1(6)
C30 C29 C28 130.2(6)
C29 C30 C9 124.8(6)
C29 C30 C65 114.5(5)
C9 C30 C65 120.1(6)
C32 C31 C17 126.5(6)
C32 C31 S1 109.6(5)
C17 C31 S1 123.8(5)
C31 C32 C33 113.8(6)
C31 C32 H32 123.1
C33 C32 H32 123.1
C34 C33 C32 112.7(6)
C34 C33 H33 123.6
C32 C33 H33 123.6
C33 C34 C35 127.7(7)
C33 C34 S1 112.1(5)
C35 C34 S1 120.2(7)
C34 C35 C36 125.3(9)
C34 C35 S2 119.3(8)
C36 C35 S2 115.3(7)
C37 C36 C35 96.9(9)
C37 C36 H36 131.5
C35 C36 H36 131.5
C38 C37 C36 119.2(11)
C38 C37 H37 120.4
C36 C37 H37 120.4
C37 C38 S2 115.6(10)
C37 C38 H38 122.2
S2 C38 H38 122.2
C40 C39 C44 115.0(5)
C40 C39 C20 123.6(6)
C44 C39 C20 121.3(5)
F5 C40 C39 119.9(5)
F5 C40 C41 116.6(6)
C39 C40 C41 123.4(6)
F4 C41 C42 120.7(6)
F4 C41 C40 120.7(6)
C42 C41 C40 118.6(6)
C43 C42 C41 120.4(6)
C43 C42 F3 120.3(7)
C41 C42 F3 119.2(7)
C42 C43 F2 120.5(6)
C42 C43 C44 120.7(6)
F2 C43 C44 118.8(7)
F1 C44 C43 118.6(6)
F1 C44 C39 119.5(5)
C43 C44 C39 121.8(6)
C50 C45 C46 116.7(6)
C50 C45 C5 119.8(6)
C46 C45 C5 123.5(6)
F6 C46 C47 118.0(6)
F6 C46 C45 119.9(6)
C47 C46 C45 122.0(6)
F7 C47 C46 119.8(7)
F7 C47 C48 120.3(7)
C46 C47 C48 119.8(6)
F8 C48 C49 120.6(7)
F8 C48 C47 119.6(7)
C49 C48 C47 119.8(7)
F9 C49 C48 119.9(7)
F9 C49 C50 120.2(6)
C48 C49 C50 119.9(7)
F10 C50 C45 121.4(6)
F10 C50 C49 116.8(6)
C45 C50 C49 121.7(6)
C52 C51 C14 128.1(6)
C52 C51 S3 108.7(5)
C14 C51 S3 123.2(4)
C53 C52 C51 114.2(7)
C53 C52 H52 122.9
C51 C52 H52 122.9
C52 C53 C54 113.4(6)
C52 C53 H53 123.3
C54 C53 H53 123.3
C53 C54 C55 125.3(6)
C53 C54 S3 110.3(6)
C55 C54 S3 124.3(5)
C56 C55 C54 127.6(8)
C56 C55 S4 110.6(7)
C54 C55 S4 121.8(5)
C55 C56 C57 113.5(9)
C55 C56 H56 123.2
C57 C56 H56 123.2
C58 C57 C56 113.9(10)
C58 C57 H57 123.1
C56 C57 H57 123.1
C57 C58 S4 111.4(10)
C57 C58 H58 124.3
S4 C58 H58 124.3
C64 C59 C60 113.5(7)
C64 C59 C25 124.5(8)
C60 C59 C25 121.7(7)
F11 C60 C61 119.2(9)
F11 C60 C59 118.9(7)
C61 C60 C59 121.9(9)
C62 C61 F12 120.3(10)
C62 C61 C60 121.4(10)
F12 C61 C60 118.3(10)
C61 C62 F13 120.0(12)
C61 C62 C63 118.6(9)
F13 C62 C63 121.4(11)
F14 C63 C64 122.1(10)
F14 C63 C62 118.2(9)
C64 C63 C62 119.7(9)
C63 C64 F15 116.4(8)
C63 C64 C59 125.0(9)
F15 C64 C59 118.5(7)
C70 C65 C66 115.5(7)
C70 C65 C30 120.6(6)
C66 C65 C30 122.9(7)
F16 C66 C67 117.4(8)
F16 C66 C65 119.9(7)
C67 C66 C65 122.6(8)
F17 C67 C66 121.6(10)
F17 C67 C68 119.2(9)
C66 C67 C68 119.2(8)
C69 C68 F18 122.2(10)
C69 C68 C67 118.8(8)
F18 C68 C67 119.0(10)
C68 C69 C70 121.2(9)
C68 C69 F19 118.4(8)
C70 C69 F19 120.4(9)
F20 C70 C69 118.4(7)
F20 C70 C65 118.9(6)
C69 C70 C65 122.6(8)
C72 C71 N7 112.2(5)
C71 C72 C73 110.6(6)
C72 C73 C74 112.3(7)
N7 C75 C76 114.5(6)
C77 C76 C75 112.5(7)
C78A C77 C78 61.3(12)
C78A C77 C76 122.2(15)
C78 C77 C76 112.6(9)
N7 C79 C80 114.5(6)
C79 C80 C81A 123.1(9)
C79 C80 C81 98.8(7)
C81A C80 C81 33.7(7)
N7 C83 C84 113.4(6)
C85 C84 C83 109.0(6)
C86A C85 C86 73.0(12)
C86A C85 C84 112.0(9)
C86 C85 C84 112.2(8)
N8 C87 C88 116.0(6)
N8 C87 H87 108.3
C88 C87 H87 108.3
N8 C87 H87A 108.3
C88 C87 H87A 108.3
H87 C87 H87A 107.4
C87 C88 C89 110.9(6)
C87 C88 H88 109.5
C89 C88 H88 109.5
C87 C88 H88A 109.5
C89 C88 H88A 109.5
H88 C88 H88A 108.0
C90 C89 C88 112.9(6)
C90 C89 H89 109.0
C88 C89 H89 109.0
C90 C89 H89A 109.0
C88 C89 H89A 109.0
H89 C89 H89A 107.8
C89 C90 H90 109.5
C89 C90 H90A 109.5
H90 C90 H90A 109.5
C89 C90 H90B 109.5
H90 C90 H90B 109.5
H90A C90 H90B 109.5
C92 C91 N8 113.6(7)
C92 C91 H91 108.9
N8 C91 H91 108.9
C92 C91 H91A 108.9
N8 C91 H91A 108.9
H91 C91 H91A 107.7
C91 C92 C93 109.7(10)
C91 C92 H92 109.7
C93 C92 H92 109.7
C91 C92 H92A 109.7
C93 C92 H92A 109.7
H92 C92 H92A 108.2
C94 C93 C92 117.9(13)
C94 C93 H93 107.8
C92 C93 H93 107.8
C94 C93 H93A 107.8
C92 C93 H93A 107.8
H93 C93 H93A 107.2
C93 C94 H94 109.5
C93 C94 H94A 109.5
H94 C94 H94A 109.5
C93 C94 H94B 109.5
H94 C94 H94B 109.5
H94A C94 H94B 109.5
C96 C95 N8 117.2(6)
C96 C95 H95 108.0
N8 C95 H95 108.0
C96 C95 H95A 108.0
N8 C95 H95A 108.0
H95 C95 H95A 107.2
C95 C96 C97 109.0(6)
C95 C96 H96 109.9
C97 C96 H96 109.9
C95 C96 H96A 109.9
C97 C96 H96A 109.9
H96 C96 H96A 108.3
C98 C97 C96 112.5(7)
C98 C97 H97 109.1
C96 C97 H97 109.1
C98 C97 H97A 109.1
C96 C97 H97A 109.1
H97 C97 H97A 107.8
C97 C98 H98 109.5
C97 C98 H98A 109.5
H98 C98 H98A 109.5
C97 C98 H98B 109.5
H98 C98 H98B 109.5
H98A C98 H98B 109.5
N8 C99 C100 114.3(8)
N8 C99 H99 108.7
C100 C99 H99 108.7
N8 C99 H99A 108.7
C100 C99 H99A 108.7
H99 C99 H99A 107.6
C99 C100 C101 112.5(10)
C99 C100 H100 109.1
C101 C100 H100 109.1
C99 C100 H101 109.1
C101 C100 H101 109.1
H100 C100 H101 107.8
C102 C101 C100 110.4(11)
C102 C101 H102 109.6
C100 C101 H102 109.6
C102 C101 H103 109.6
C100 C101 H103 109.6
H102 C101 H103 108.1
C101 C102 H104 109.5
C101 C102 H105 109.5
H104 C102 H105 109.5
C101 C102 H106 109.5
H104 C102 H106 109.5
H105 C102 H106 109.5
C82 C81 C80 103.9(12)
C82A C81A C80 106.2(14)
O1 C104 C103 103(2)
C104 O1 C105 109.6(19)
O1 C105 C106 103.4(19)

loop_
_geom_bond_atom_site_label_1
_geom_bond_atom_site_label_2
_geom_bond_distance
F1 C44 1.346(7)
F2 C43 1.358(8)
F3 C42 1.365(7)
F4 C41 1.339(7)
F5 C40 1.345(7)
F6 C46 1.350(7)
F7 C47 1.360(8)
F8 C48 1.352(8)
F9 C49 1.353(8)
F10 C50 1.334(7)
F11 C60 1.344(9)
F12 C61 1.374(11)
F13 C62 1.341(10)
F14 C63 1.331(10)
F15 C64 1.350(9)
F16 C66 1.339(9)
F17 C67 1.338(9)
F18 C68 1.351(9)
F19 C69 1.360(10)
F20 C70 1.335(8)
S1 C34 1.724(7)
S1 C31 1.740(7)
S2 C38 1.658(11)
S2 C35 1.721(11)
S3 C54 1.706(7)
S3 C51 1.731(7)
S4 C55 1.697(9)
S4 C58 1.735(11)
N1 C16 1.331(8)
N1 C9 1.371(8)
N2 C18 1.344(8)
N2 C1 1.367(8)
N3 C4 1.363(8)
N3 C3 1.364(7)
N4 C12 1.368(7)
N4 C6 1.373(7)
N5 C21 1.340(9)
N5 C24 1.367(8)
N6 C26 1.350(9)
N6 C29 1.383(8)
N7 C79 1.517(9)
N7 C75 1.521(8)
N7 C83 1.529(8)
N7 C71 1.539(8)
N8 C87 1.502(10)
N8 C99 1.511(11)
N8 C95 1.512(10)
N8 C91 1.534(11)
C1 C20 1.404(9)
C1 C19 1.450(8)
C2 C7 1.362(8)
C2 C3 1.445(8)
C2 H2 0.9500
C3 C20 1.419(9)
C4 C5 1.415(8)
C4 C7 1.449(8)
C5 C6 1.403(8)
C5 C45 1.499(9)
C6 C8 1.441(9)
C7 H7 0.9500
C8 C10 1.342(8)
C8 H8 0.9500
C9 C30 1.407(9)
C9 C15 1.438(10)
C10 C12 1.443(8)
C10 H10 0.9500
C11 C19 1.338(9)
C11 C18 1.469(9)
C11 H11 0.9500
C12 C14 1.418(8)
C13 C15 1.349(9)
C13 C16 1.462(9)
C13 H13 0.9500
C14 C51 1.425(9)
C14 C21 1.445(9)
C15 H15 0.9500
C16 C17 1.434(9)
C17 C18 1.424(9)
C17 C31 1.440(9)
C19 H19 0.9500
C20 C39 1.475(8)
C21 C22 1.456(8)
C22 C23 1.373(10)
C22 H22 0.9500
C23 C24 1.451(9)
C23 H23 0.9500
C24 C25 1.392(10)
C25 C26 1.431(9)
C25 C59 1.484(9)
C26 C27 1.454(9)
C27 C28 1.343(9)
C27 H27 0.9500
C28 C29 1.449(9)
C28 H28 0.9500
C29 C30 1.403(9)
C30 C65 1.496(9)
C31 C32 1.386(9)
C32 C33 1.404(9)
C32 H32 0.9500
C33 C34 1.354(10)
C33 H33 0.9500
C34 C35 1.452(12)
C35 C36 1.601(14)
C36 C37 1.564(14)
C36 H36 0.9500
C37 C38 1.321(14)
C37 H37 0.9500
C38 H38 0.9500
C39 C40 1.371(8)
C39 C44 1.403(9)
C40 C41 1.385(8)
C41 C42 1.364(10)
C42 C43 1.339(10)
C43 C44 1.371(9)
C45 C50 1.374(9)
C45 C46 1.387(8)
C46 C47 1.361(9)
C47 C48 1.367(10)
C48 C49 1.361(10)
C49 C50 1.377(10)
C51 C52 1.397(8)
C52 C53 1.374(10)
C52 H52 0.9500
C53 C54 1.388(10)
C53 H53 0.9500
C54 C55 1.443(11)
C55 C56 1.356(10)
C56 C57 1.365(14)
C56 H56 0.9500
C57 C58 1.303(17)
C57 H57 0.9500
C58 H58 0.9500
C59 C64 1.374(10)
C59 C60 1.393(11)
C60 C61 1.382(12)
C61 C62 1.337(14)
C62 C63 1.365(14)
C63 C64 1.350(11)
C65 C70 1.362(10)
C65 C66 1.377(10)
C66 C67 1.371(11)
C67 C68 1.373(13)
C68 C69 1.341(13)
C69 C70 1.354(10)
C71 C72 1.523(9)
C72 C73 1.532(11)
C73 C74 1.563(13)
C75 C76 1.540(9)
C76 C77 1.530(12)
C77 C78A 1.484(17)
C77 C78 1.516(11)
C79 C80 1.526(11)
C80 C81A 1.540(13)
C80 C81 1.665(15)
C83 C84 1.536(11)
C84 C85 1.531(10)
C85 C86A 1.486(15)
C85 C86 1.507(11)
C87 C88 1.518(11)
C87 H87 0.9900
C87 H87A 0.9900
C88 C89 1.528(11)
C88 H88 0.9900
C88 H88A 0.9900
C89 C90 1.504(11)
C89 H89 0.9900
C89 H89A 0.9900
C90 H90 0.9800
C90 H90A 0.9800
C90 H90B 0.9800
C91 C92 1.526(15)
C91 H91 0.9900
C91 H91A 0.9900
C92 C93 1.551(14)
C92 H92 0.9900
C92 H92A 0.9900
C93 C94 1.248(15)
C93 H93 0.9900
C93 H93A 0.9900
C94 H94 0.9800
C94 H94A 0.9800
C94 H94B 0.9800
C95 C96 1.499(10)
C95 H95 0.9900
C95 H95A 0.9900
C96 C97 1.526(11)
C96 H96 0.9900
C96 H96A 0.9900
C97 C98 1.520(11)
C97 H97 0.9900
C97 H97A 0.9900
C98 H98 0.9800
C98 H98A 0.9800
C98 H98B 0.9800
C99 C100 1.510(14)
C99 H99 0.9900
C99 H99A 0.9900
C100 C101 1.550(13)
C100 H100 0.9900
C100 H101 0.9900
C101 C102 1.493(19)
C101 H102 0.9900
C101 H103 0.9900
C102 H104 0.9800
C102 H105 0.9800
C102 H106 0.9800
C81 C82 1.505(15)
C81A C82A 1.533(16)
C103 C104 1.54(2)
C104 O1 1.399(17)
O1 C105 1.426(19)
C105 C106 1.52(2)

loop_
_geom_hbond_atom_site_label_D
_geom_hbond_atom_site_label_H
_geom_hbond_atom_site_label_A
_geom_hbond_distance_DH
_geom_hbond_distance_HA
_geom_hbond_distance_DA
_geom_hbond_angle_DHA
_geom_hbond_site_symmetry_A
C27 H27 N5 0.95 2.39 2.867(10) 110.6 .
C28 H28 N1 0.95 2.41 2.904(9) 112.2 .
C32 H32 F18 0.95 2.45 3.081(9) 123.5 5_666
C36 H36 F2 0.95 2.39 3.274(12) 154.1 .
C38 H38 F13 0.95 2.63 3.318(13) 129.7 6_565
C53 H53 N5 0.95 2.70 3.620(8) 164.8 4_656
C58 H58 F12 0.95 2.61 3.346(13) 135.0 4_646
C27 H27 N5 0.95 2.39 2.867(10) 110.6 .
C28 H28 N1 0.95 2.41 2.904(9) 112.2 .

loop_
_geom_torsion_atom_site_label_1
_geom_torsion_atom_site_label_2
_geom_torsion_atom_site_label_3
_geom_torsion_atom_site_label_4
_geom_torsion
C18 N2 C1 C20 -176.4(6)
C18 N2 C1 C19 4.2(6)
C4 N3 C3 C20 -179.0(5)
C4 N3 C3 C2 1.4(6)
C7 C2 C3 N3 -0.5(6)
C7 C2 C3 C20 179.8(6)
C3 N3 C4 C5 176.5(5)
C3 N3 C4 C7 -1.7(6)
N3 C4 C5 C6 5.0(9)
C7 C4 C5 C6 -177.0(6)
N3 C4 C5 C45 -171.9(5)
C7 C4 C5 C45 6.0(9)
C12 N4 C6 C5 174.8(5)
C12 N4 C6 C8 -3.9(6)
C4 C5 C6 N4 -161.8(5)
C45 C5 C6 N4 15.2(8)
C4 C5 C6 C8 16.6(10)
C45 C5 C6 C8 -166.4(6)
C3 C2 C7 C4 -0.5(6)
N3 C4 C7 C2 1.4(6)
C5 C4 C7 C2 -176.7(6)
N4 C6 C8 C10 1.6(7)
C5 C6 C8 C10 -176.9(6)
C16 N1 C9 C30 171.6(6)
C16 N1 C9 C15 -2.9(7)
C6 C8 C10 C12 1.3(6)
C6 N4 C12 C14 -173.9(5)
C6 N4 C12 C10 4.7(6)
C8 C10 C12 N4 -3.8(7)
C8 C10 C12 C14 174.7(6)
N4 C12 C14 C51 -14.7(8)
C10 C12 C14 C51 166.9(6)
N4 C12 C14 C21 162.5(5)
C10 C12 C14 C21 -15.8(9)
C16 C13 C15 C9 -0.1(7)
N1 C9 C15 C13 1.9(7)
C30 C9 C15 C13 -172.2(6)
C9 N1 C16 C17 -171.1(6)
C9 N1 C16 C13 2.8(7)
C15 C13 C16 N1 -1.7(7)
C15 C13 C16 C17 171.5(6)
N1 C16 C17 C18 27.5(9)
C13 C16 C17 C18 -145.1(6)
N1 C16 C17 C31 -152.1(6)
C13 C16 C17 C31 35.2(10)
C1 N2 C18 C17 176.8(6)
C1 N2 C18 C11 -3.9(6)
C16 C17 C18 N2 -164.6(6)
C31 C17 C18 N2 15.1(9)
C16 C17 C18 C11 16.2(9)
C31 C17 C18 C11 -164.1(6)
C19 C11 C18 N2 2.2(7)
C19 C11 C18 C17 -178.5(6)
C18 C11 C19 C1 0.4(7)
N2 C1 C19 C11 -2.8(7)
C20 C1 C19 C11 177.8(6)
N2 C1 C20 C3 165.0(6)
C19 C1 C20 C3 -15.7(10)
N2 C1 C20 C39 -10.6(9)
C19 C1 C20 C39 168.8(6)
N3 C3 C20 C1 -5.5(9)
C2 C3 C20 C1 174.1(6)
N3 C3 C20 C39 170.0(5)
C2 C3 C20 C39 -10.4(9)
C24 N5 C21 C14 177.3(5)
C24 N5 C21 C22 -2.3(6)
C12 C14 C21 N5 -21.3(8)
C51 C14 C21 N5 156.0(5)
C12 C14 C21 C22 158.2(6)
C51 C14 C21 C22 -24.5(9)
N5 C21 C22 C23 1.5(7)
C14 C21 C22 C23 -178.1(6)
C21 C22 C23 C24 -0.1(6)
C21 N5 C24 C25 -174.7(6)
C21 N5 C24 C23 2.3(6)
C22 C23 C24 N5 -1.3(7)
C22 C23 C24 C25 175.5(6)
N5 C24 C25 C26 0.5(10)
C23 C24 C25 C26 -176.0(6)
N5 C24 C25 C59 175.7(6)
C23 C24 C25 C59 -0.8(10)
C29 N6 C26 C25 -176.2(6)
C29 N6 C26 C27 0.5(7)
C24 C25 C26 N6 163.9(6)
C59 C25 C26 N6 -11.5(9)
C24 C25 C26 C27 -12.3(11)
C59 C25 C26 C27 172.3(6)
N6 C26 C27 C28 0.2(8)
C25 C26 C27 C28 176.7(6)
C26 C27 C28 C29 -0.9(7)
C26 N6 C29 C30 175.1(6)
C26 N6 C29 C28 -1.1(7)
C27 C28 C29 N6 1.3(8)
C27 C28 C29 C30 -174.4(7)
N6 C29 C30 C9 -176.8(6)
C28 C29 C30 C9 -1.4(11)
N6 C29 C30 C65 -6.0(9)
C28 C29 C30 C65 169.4(6)
N1 C9 C30 C29 0.0(10)
C15 C9 C30 C29 173.5(6)
N1 C9 C30 C65 -170.3(6)
C15 C9 C30 C65 3.1(10)
C18 C17 C31 C32 -167.2(6)
C16 C17 C31 C32 12.5(10)
C18 C17 C31 S1 12.9(8)
C16 C17 C31 S1 -167.5(5)
C34 S1 C31 C32 -1.5(5)
C34 S1 C31 C17 178.4(5)
C17 C31 C32 C33 -177.8(6)
S1 C31 C32 C33 2.1(7)
C31 C32 C33 C34 -1.7(9)
C32 C33 C34 C35 -178.8(8)
C32 C33 C34 S1 0.5(8)
C31 S1 C34 C33 0.6(6)
C31 S1 C34 C35 179.9(7)
C33 C34 C35 C36 -167.7(9)
S1 C34 C35 C36 13.1(13)
C33 C34 C35 S2 9.2(13)
S1 C34 C35 S2 -170.0(5)
C38 S2 C35 C34 176.2(9)
C38 S2 C35 C36 -6.6(9)
C34 C35 C36 C37 -178.4(10)
S2 C35 C36 C37 4.6(10)
C35 C36 C37 C38 0.2(13)
C36 C37 C38 S2 -5.1(15)
C35 S2 C38 C37 6.7(10)
C1 C20 C39 C40 117.4(7)
C3 C20 C39 C40 -58.4(9)
C1 C20 C39 C44 -59.2(9)
C3 C20 C39 C44 124.9(7)
C44 C39 C40 F5 177.4(6)
C20 C39 C40 F5 0.6(10)
C44 C39 C40 C41 -2.8(10)
C20 C39 C40 C41 -179.6(6)
F5 C40 C41 F4 -0.9(10)
C39 C40 C41 F4 179.3(6)
F5 C40 C41 C42 -177.9(6)
C39 C40 C41 C42 2.2(11)
F4 C41 C42 C43 -178.0(7)
C40 C41 C42 C43 -0.9(11)
F4 C41 C42 F3 2.3(11)
C40 C41 C42 F3 179.3(6)
C41 C42 C43 F2 -178.5(7)
F3 C42 C43 F2 1.3(11)
C41 C42 C43 C44 0.4(11)
F3 C42 C43 C44 -179.9(6)
C42 C43 C44 F1 -178.1(7)
F2 C43 C44 F1 0.8(10)
C42 C43 C44 C39 -1.1(11)
F2 C43 C44 C39 177.8(6)
C40 C39 C44 F1 179.2(6)
C20 C39 C44 F1 -3.9(10)
C40 C39 C44 C43 2.2(10)
C20 C39 C44 C43 179.1(7)
C6 C5 C45 C50 56.3(7)
C4 C5 C45 C50 -126.5(6)
C6 C5 C45 C46 -121.5(6)
C4 C5 C45 C46 55.6(8)
C50 C45 C46 F6 -177.4(5)
C5 C45 C46 F6 0.5(8)
C50 C45 C46 C47 0.8(9)
C5 C45 C46 C47 178.7(5)
F6 C46 C47 F7 -1.0(8)
C45 C46 C47 F7 -179.2(5)
F6 C46 C47 C48 177.2(5)
C45 C46 C47 C48 -1.0(9)
F7 C47 C48 F8 -2.2(9)
C46 C47 C48 F8 179.6(6)
F7 C47 C48 C49 179.1(6)
C46 C47 C48 C49 0.9(10)
F8 C48 C49 F9 -0.7(9)
C47 C48 C49 F9 178.0(6)
F8 C48 C49 C50 -179.3(6)
C47 C48 C49 C50 -0.6(10)
C46 C45 C50 F10 -179.3(5)
C5 C45 C50 F10 2.8(8)
C46 C45 C50 C49 -0.4(9)
C5 C45 C50 C49 -178.4(5)
F9 C49 C50 F10 0.6(8)
C48 C49 C50 F10 179.2(5)
F9 C49 C50 C45 -178.2(5)
C48 C49 C50 C45 0.4(9)
C12 C14 C51 C52 154.1(6)
C21 C14 C51 C52 -23.2(9)
C12 C14 C51 S3 -28.0(7)
C21 C14 C51 S3 154.7(4)
C54 S3 C51 C52 0.9(5)
C54 S3 C51 C14 -177.4(5)
C14 C51 C52 C53 178.9(6)
S3 C51 C52 C53 0.7(7)
C51 C52 C53 C54 -2.5(8)
C52 C53 C54 C55 179.5(6)
C52 C53 C54 S3 3.0(7)
C51 S3 C54 C53 -2.2(5)
C51 S3 C54 C55 -178.7(6)
C53 C54 C55 C56 18.3(12)
S3 C54 C55 C56 -165.8(6)
C53 C54 C55 S4 -159.3(5)
S3 C54 C55 S4 16.6(9)
C58 S4 C55 C56 -0.1(8)
C58 S4 C55 C54 177.8(8)
C54 C55 C56 C57 -175.6(8)
S4 C55 C56 C57 2.2(10)
C55 C56 C57 C58 -3.9(15)
C56 C57 C58 S4 3.7(17)
C55 S4 C58 C57 -2.0(12)
C24 C25 C59 C64 -58.4(10)
C26 C25 C59 C64 117.1(8)
C24 C25 C59 C60 128.0(8)
C26 C25 C59 C60 -56.5(9)
C64 C59 C60 F11 177.6(6)
C25 C59 C60 F11 -8.2(10)
C64 C59 C60 C61 0.1(11)
C25 C59 C60 C61 174.4(7)
F11 C60 C61 C62 -177.4(8)
C59 C60 C61 C62 0.0(13)
F11 C60 C61 F12 2.8(11)
C59 C60 C61 F12 -179.8(7)
F12 C61 C62 F13 0.1(14)
C60 C61 C62 F13 -179.7(8)
F12 C61 C62 C63 179.7(8)
C60 C61 C62 C63 -0.1(14)
C61 C62 C63 F14 -179.3(8)
F13 C62 C63 F14 0.3(14)
C61 C62 C63 C64 0.1(14)
F13 C62 C63 C64 179.7(8)
F14 C63 C64 F15 2.1(12)
C62 C63 C64 F15 -177.3(8)
F14 C63 C64 C59 179.4(7)
C62 C63 C64 C59 0.0(13)
C60 C59 C64 C63 -0.2(11)
C25 C59 C64 C63 -174.2(7)
C60 C59 C64 F15 177.1(6)
C25 C59 C64 F15 3.1(11)
C29 C30 C65 C70 -98.6(8)
C9 C30 C65 C70 72.7(9)
C29 C30 C65 C66 69.7(9)
C9 C30 C65 C66 -119.0(8)
C70 C65 C66 F16 177.7(7)
C30 C65 C66 F16 8.8(11)
C70 C65 C66 C67 0.1(11)
C30 C65 C66 C67 -168.7(7)
F16 C66 C67 F17 1.2(12)
C65 C66 C67 F17 178.8(7)
F16 C66 C67 C68 -177.3(8)
C65 C66 C67 C68 0.3(13)
F17 C67 C68 C69 -179.0(8)
C66 C67 C68 C69 -0.4(13)
F17 C67 C68 F18 -1.1(13)
C66 C67 C68 F18 177.5(7)
F18 C68 C69 C70 -177.8(7)
C67 C68 C69 C70 0.1(14)
F18 C68 C69 F19 2.3(13)
C67 C68 C69 F19 -179.8(8)
C68 C69 C70 F20 177.0(7)
F19 C69 C70 F20 -3.1(11)
C68 C69 C70 C65 0.4(13)
F19 C69 C70 C65 -179.7(7)
C66 C65 C70 F20 -177.1(6)
C30 C65 C70 F20 -8.0(10)
C66 C65 C70 C69 -0.5(11)
C30 C65 C70 C69 168.7(7)
C79 N7 C71 C72 -54.0(7)
C75 N7 C71 C72 -175.9(6)
C83 N7 C71 C72 62.8(7)
N7 C71 C72 C73 -177.5(6)
C71 C72 C73 C74 69.1(8)
C79 N7 C75 C76 55.7(8)
C83 N7 C75 C76 -60.0(8)
C71 N7 C75 C76 179.2(6)
N7 C75 C76 C77 137.9(8)
C75 C76 C77 C78A -88.1(15)
C75 C76 C77 C78 -157.5(11)
C75 N7 C79 C80 62.2(8)
C83 N7 C79 C80 -177.8(6)
C71 N7 C79 C80 -57.3(8)
N7 C79 C80 C81A 162.7(10)
N7 C79 C80 C81 -171.9(7)
C79 N7 C83 C84 177.7(6)
C75 N7 C83 C84 -62.8(7)
C71 N7 C83 C84 55.4(8)
N7 C83 C84 C85 161.4(6)
C83 C84 C85 C86A -88.8(13)
C83 C84 C85 C86 -168.7(8)
C99 N8 C87 C88 54.8(10)
C95 N8 C87 C88 177.1(7)
C91 N8 C87 C88 -63.0(10)
N8 C87 C88 C89 167.2(7)
C87 C88 C89 C90 171.6(7)
C87 N8 C91 C92 -46.6(13)
C99 N8 C91 C92 -167.5(10)
C95 N8 C91 C92 71.8(12)
N8 C91 C92 C93 -176.9(11)
C91 C92 C93 C94 -118.4(18)
C87 N8 C95 C96 -175.3(7)
C99 N8 C95 C96 -53.6(10)
C91 N8 C95 C96 63.3(9)
N8 C95 C96 C97 170.9(7)
C95 C96 C97 C98 176.3(8)
C87 N8 C99 C100 61.5(10)
C95 N8 C99 C100 -57.9(10)
C91 N8 C99 C100 -177.0(8)
N8 C99 C100 C101 -178.7(9)
C99 C100 C101 C102 174.1(11)
C79 C80 C81 C82 -171.2(10)
C81A C80 C81 C82 -31.6(14)
C79 C80 C81A C82A 57.0(17)
C81 C80 C81A C82A 7.2(14)
C103 C104 O1 C105 -2(5)
C104 O1 C105 C106 -64(5)
